data_7023861
loop_
_publ_author_name
'Maia, Pedro I da S'
'Nguyen, Hung Huy'
'Hagenbach, Adelheid'
'Bergemann, Silke'
'Gust, Ronald'
'Deflon, Victor M.'
'Abram, Ulrich'

_publ_section_title
;
 Rhenium mixed-ligand complexes with S,N,S-tridentate
 thiosemicarbazone/thiosemicarbazide ligands.
;
_journal_issue 14
_journal_name_full 'Dalton transactions (Cambridge, England : 2003)'
_journal_page_first 5111
_journal_page_last 5121
_journal_paper_doi 10.1039/c3dt32950j
_journal_volume 42
_journal_year 2013
_chemical_formula_moiety 'C21 H23 N6 O Re S2'
_chemical_formula_sum 'C21 H23 N6 O Re S2'
_chemical_formula_weight 625.77
_chemical_name_common '[ReO(mptsc)(CN)]'
_chemical_name_systematic
;
(N-(N'',N''-diethylaminothiocarbonyl)-N'(N''', N'''-methylphenylcarbothioamide)
benzamidineto)(cyanate)oxorhenium(V)
;
_space_group_IT_number 14
_symmetry_cell_setting monoclinic
_symmetry_space_group_name_Hall '-P 2ybc'
_symmetry_space_group_name_H-M 'P 1 21/c 1'
_atom_sites_solution_hydrogens geom
_atom_sites_solution_primary direct
_atom_sites_solution_secondary difmap
_audit_creation_method SHELXL-97
_cell_angle_alpha 90.00
_cell_angle_beta 91.5310(10)
_cell_angle_gamma 90.00
_cell_formula_units_Z 4
_cell_length_a 9.9759(6)
_cell_length_b 10.7569(7)
_cell_length_c 21.8824(14)
_cell_measurement_reflns_used 16253
_cell_measurement_temperature 200(2)
_cell_measurement_theta_max 29.63
_cell_measurement_theta_min 2.65
_cell_volume 2347.4(3)
_computing_cell_refinement 'STOE X-AREA'
_computing_data_collection 'STOE X-AREA'
_computing_data_reduction 'STOE X-RED'
_computing_molecular_graphics 'Ortep-3 for Windows (Farrugia, 1997)'
_computing_publication_material 'WinGX publication routines (Farrugia, 1999)'
_computing_structure_refinement 'SHELXL-97 (Sheldrick, 1997)'
_computing_structure_solution 'SHELXS-97 (Sheldrick, 1997)'
_diffrn_ambient_temperature 200(2)
_diffrn_detector_area_resol_mean 6.67
_diffrn_measured_fraction_theta_full 0.979
_diffrn_measured_fraction_theta_max 0.979
_diffrn_measurement_device_type 'STOE IPDS 2T'
_diffrn_measurement_method 'rotation method'
_diffrn_radiation_monochromator graphite
_diffrn_radiation_source 'fine-focus sealed tube'
_diffrn_radiation_type MoK\a
_diffrn_radiation_wavelength 0.71073
_diffrn_reflns_av_R_equivalents 0.1038
_diffrn_reflns_av_sigmaI/netI 0.0805
_diffrn_reflns_limit_h_max 8
_diffrn_reflns_limit_h_min -13
_diffrn_reflns_limit_k_max 13
_diffrn_reflns_limit_k_min -14
_diffrn_reflns_limit_l_max 29
_diffrn_reflns_limit_l_min -29
_diffrn_reflns_number 14594
_diffrn_reflns_theta_full 29.28
_diffrn_reflns_theta_max 29.28
_diffrn_reflns_theta_min 1.86
_exptl_absorpt_coefficient_mu 5.380
_exptl_absorpt_correction_T_max 0.5387
_exptl_absorpt_correction_T_min 0.1709
_exptl_absorpt_correction_type integration
_exptl_absorpt_process_details X-Area
_exptl_crystal_colour red
_exptl_crystal_density_diffrn 1.771
_exptl_crystal_density_method 'not measured'
_exptl_crystal_description prism
_exptl_crystal_F_000 1224
_exptl_crystal_size_max 0.193
_exptl_crystal_size_mid 0.158
_exptl_crystal_size_min 0.118
_refine_diff_density_max 4.599
_refine_diff_density_min -4.041
_refine_diff_density_rms 0.388
_refine_ls_extinction_coef 0.0147(10)
_refine_ls_extinction_expression Fc^*^=kFc[1+0.001xFc^2^\l^3^/sin(2\q)]^-1/4^
_refine_ls_extinction_method SHELXL
_refine_ls_goodness_of_fit_ref 1.056
_refine_ls_hydrogen_treatment constr
_refine_ls_matrix_type full
_refine_ls_number_parameters 284
_refine_ls_number_reflns 6276
_refine_ls_number_restraints 0
_refine_ls_restrained_S_all 1.056
_refine_ls_R_factor_all 0.0709
_refine_ls_R_factor_gt 0.0601
_refine_ls_shift/su_max 0.002
_refine_ls_shift/su_mean 0.000
_refine_ls_structure_factor_coef Fsqd
_refine_ls_weighting_details 'calc w=1/[\s^2^(Fo^2^)+(0.1165P)^2^+0.0000P] where P=(Fo^2^+2Fc^2^)/3'
_refine_ls_weighting_scheme calc
_refine_ls_wR_factor_gt 0.1524
_refine_ls_wR_factor_ref 0.1675
_reflns_number_gt 5158
_reflns_number_total 6276
_reflns_threshold_expression >2sigma(I)
_cod_data_source_file c3dt32950j.txt
_cod_data_source_block pireolicn
_cod_original_sg_symbol_H-M 'P 21/c'
_cod_database_code 7023861

loop_
_symmetry_equiv_pos_as_xyz
'x, y, z'
'-x, y+1/2, -z+1/2'
'-x, -y, -z'
'x, -y-1/2, z-1/2'

loop_
_atom_site_label
_atom_site_type_symbol
_atom_site_fract_x
_atom_site_fract_y
_atom_site_fract_z
_atom_site_U_iso_or_equiv
_atom_site_adp_type
_atom_site_occupancy
_atom_site_symmetry_multiplicity
_atom_site_calc_flag
_atom_site_refinement_flags
C1 C 0.3502(7) -0.0118(6) 0.7907(3) 0.0341(12) Uani 1 1 d .
C2 C 0.3974(6) 0.1171(5) 0.8770(3) 0.0302(11) Uani 1 1 d .
C3 C 0.2009(7) 0.3774(6) 0.8991(3) 0.0331(12) Uani 1 1 d .
C4 C -0.0745(8) 0.1013(7) 0.8147(3) 0.0426(15) Uani 1 1 d .
C21 C 0.4962(6) 0.1347(6) 0.9277(3) 0.0301(11) Uani 1 1 d .
C22 C 0.4535(7) 0.1633(6) 0.9871(3) 0.0343(12) Uani 1 1 d .
H22 H 0.3635 0.1796 0.9939 0.041 Uiso 1 1 calc R
C23 C 0.5462(8) 0.1670(7) 1.0349(3) 0.0405(14) Uani 1 1 d .
H23 H 0.5181 0.1844 1.0742 0.049 Uiso 1 1 calc R
C24 C 0.6798(8) 0.1450(7) 1.0252(3) 0.0429(15) Uani 1 1 d .
H24 H 0.7412 0.1481 1.0579 0.052 Uiso 1 1 calc R
C25 C 0.7233(8) 0.1186(7) 0.9678(4) 0.0452(17) Uani 1 1 d .
H25 H 0.8141 0.1060 0.9614 0.054 Uiso 1 1 calc R
C26 C 0.6318(7) 0.1108(6) 0.9195(3) 0.0370(13) Uani 1 1 d .
H26 H 0.6611 0.0893 0.8809 0.044 Uiso 1 1 calc R
C41 C 0.1096(8) 0.5833(7) 0.9163(3) 0.0383(13) Uani 1 1 d .
C42 C 0.0776(10) 0.6223(8) 0.8561(3) 0.0455(18) Uani 1 1 d .
H42 H 0.1204 0.5858 0.8233 0.055 Uiso 1 1 calc R
C43 C -0.0162(10) 0.7137(8) 0.8454(4) 0.0553(19) Uani 1 1 d .
H43 H -0.0372 0.7376 0.8055 0.066 Uiso 1 1 calc R
C44 C -0.0798(9) 0.7704(8) 0.8930(4) 0.0552(19) Uani 1 1 d .
H44 H -0.1421 0.8332 0.8853 0.066 Uiso 1 1 calc R
C45 C -0.0501(8) 0.7333(8) 0.9522(4) 0.0505(17) Uani 1 1 d .
H45 H -0.0922 0.7711 0.9848 0.061 Uiso 1 1 calc R
C46 C 0.0424(8) 0.6397(7) 0.9629(3) 0.0433(15) Uani 1 1 d .
H46 H 0.0598 0.6139 1.0029 0.052 Uiso 1 1 calc R
C47 C 0.3255(10) 0.5216(9) 0.9628(4) 0.059(2) Uani 1 1 d .
H47A H 0.3613 0.4478 0.9818 0.089 Uiso 1 1 calc R
H47B H 0.3046 0.5813 0.9937 0.089 Uiso 1 1 calc R
H47C H 0.3907 0.5560 0.9361 0.089 Uiso 1 1 calc R
C51 C 0.3411(9) -0.1226(9) 0.6921(4) 0.057(2) Uani 1 1 d .
H51A H 0.2575 -0.1570 0.7062 0.069 Uiso 1 1 calc R
H51B H 0.3954 -0.1909 0.6778 0.069 Uiso 1 1 calc R
C52 C 0.3113(11) -0.0348(14) 0.6396(4) 0.078(4) Uani 1 1 d .
H52A H 0.2432 0.0232 0.6510 0.118 Uiso 1 1 calc R
H52B H 0.2803 -0.0815 0.6046 0.118 Uiso 1 1 calc R
H52C H 0.3913 0.0096 0.6298 0.118 Uiso 1 1 calc R
C53 C 0.5581(8) -0.0622(10) 0.7411(3) 0.053(2) Uani 1 1 d .
H53A H 0.5934 0.0119 0.7610 0.064 Uiso 1 1 calc R
H53B H 0.5839 -0.0600 0.6987 0.064 Uiso 1 1 calc R
C54 C 0.6194(12) -0.1758(13) 0.7716(6) 0.083(4) Uani 1 1 d .
H54A H 0.6246 -0.1632 0.8150 0.124 Uiso 1 1 calc R
H54B H 0.7078 -0.1890 0.7566 0.124 Uiso 1 1 calc R
H54C H 0.5646 -0.2471 0.7625 0.124 Uiso 1 1 calc R
N1 N 0.4265(5) 0.0295(5) 0.8376(2) 0.0320(10) Uani 1 1 d .
N2 N 0.2873(5) 0.1903(5) 0.8735(2) 0.0286(9) Uani 1 1 d .
N3 N 0.3089(5) 0.3101(5) 0.8982(2) 0.0315(10) Uani 1 1 d .
N4 N 0.2042(6) 0.4905(6) 0.9276(3) 0.0393(12) Uani 1 1 d .
N5 N 0.4119(6) -0.0612(6) 0.7436(2) 0.0385(12) Uani 1 1 d .
N6 N -0.1755(7) 0.0936(8) 0.7884(3) 0.0579(19) Uani 1 1 d .
O O 0.0710(5) 0.0363(5) 0.9292(2) 0.0429(11) Uani 1 1 d .
Re1 Re 0.10201(2) 0.11504(2) 0.864508(10) 0.03158(14) Uani 1 1 d .
S1 S 0.17463(17) -0.01308(18) 0.78831(7) 0.0409(4) Uani 1 1 d .
S2 S 0.04635(16) 0.32079(16) 0.86943(7) 0.0370(3) Uani 1 1 d .

loop_
_atom_site_aniso_label
_atom_site_aniso_U_11
_atom_site_aniso_U_22
_atom_site_aniso_U_33
_atom_site_aniso_U_23
_atom_site_aniso_U_13
_atom_site_aniso_U_12
C1 0.037(3) 0.034(3) 0.032(2) -0.005(2) 0.008(2) -0.001(2)
C2 0.030(3) 0.034(3) 0.026(2) -0.0020(18) 0.005(2) -0.002(2)
C3 0.036(3) 0.035(3) 0.028(3) -0.0003(19) 0.005(2) 0.003(2)
C4 0.037(3) 0.054(4) 0.037(3) -0.007(3) 0.007(3) -0.001(3)
C21 0.029(3) 0.031(3) 0.030(2) 0.000(2) -0.002(2) -0.002(2)
C22 0.036(3) 0.035(3) 0.032(3) -0.001(2) 0.005(2) -0.003(2)
C23 0.056(4) 0.034(3) 0.031(3) 0.001(2) -0.006(3) -0.002(3)
C24 0.045(4) 0.040(3) 0.043(3) 0.005(3) -0.012(3) -0.006(3)
C25 0.034(3) 0.050(4) 0.051(4) 0.001(3) 0.000(3) -0.004(3)
C26 0.033(3) 0.041(4) 0.037(3) 0.003(2) 0.005(2) 0.001(2)
C41 0.046(4) 0.033(3) 0.036(3) 0.000(2) 0.003(3) -0.002(3)
C42 0.057(4) 0.048(5) 0.031(3) 0.003(2) 0.003(3) 0.009(3)
C43 0.067(5) 0.050(5) 0.049(4) 0.006(3) -0.002(4) 0.006(4)
C44 0.056(5) 0.037(4) 0.072(5) 0.002(3) -0.004(4) 0.008(3)
C45 0.050(4) 0.047(4) 0.054(4) -0.017(3) 0.004(3) 0.005(3)
C46 0.045(4) 0.047(4) 0.038(3) -0.004(3) 0.001(3) 0.006(3)
C47 0.060(5) 0.053(5) 0.063(5) -0.020(4) -0.021(4) 0.012(4)
C51 0.047(4) 0.079(6) 0.046(4) -0.035(4) -0.001(3) -0.004(4)
C52 0.051(5) 0.138(12) 0.046(4) -0.003(5) -0.002(4) -0.006(6)
C53 0.036(4) 0.077(6) 0.047(4) -0.023(4) 0.012(3) 0.008(4)
C54 0.069(7) 0.090(9) 0.088(7) -0.029(6) -0.013(6) 0.035(6)
N1 0.032(2) 0.033(3) 0.031(2) -0.0060(18) 0.0038(18) -0.004(2)
N2 0.025(2) 0.027(2) 0.033(2) -0.0047(17) 0.0000(17) -0.0025(17)
N3 0.036(3) 0.025(2) 0.033(2) -0.0012(17) -0.0007(19) 0.0022(19)
N4 0.044(3) 0.033(3) 0.041(3) -0.004(2) -0.003(2) 0.003(2)
N5 0.037(3) 0.042(3) 0.037(2) -0.015(2) 0.003(2) 0.003(2)
N6 0.034(3) 0.092(6) 0.048(3) -0.015(3) 0.000(3) -0.012(3)
O 0.042(3) 0.041(3) 0.046(2) 0.001(2) 0.010(2) 0.005(2)
Re1 0.02957(18) 0.03505(19) 0.03034(17) -0.00408(8) 0.00475(10) -0.00259(8)
S1 0.0320(7) 0.0497(10) 0.0412(7) -0.0178(7) 0.0058(6) -0.0069(7)
S2 0.0326(7) 0.0383(8) 0.0399(7) -0.0052(6) -0.0008(6) 0.0033(6)

loop_
_atom_type_symbol
_atom_type_description
_atom_type_scat_dispersion_real
_atom_type_scat_dispersion_imag
_atom_type_scat_source
C C 0.0033 0.0016 'International Tables Vol C Tables 4.2.6.8 and 6.1.1.4'
H H 0.0000 0.0000 'International Tables Vol C Tables 4.2.6.8 and 6.1.1.4'
N N 0.0061 0.0033 'International Tables Vol C Tables 4.2.6.8 and 6.1.1.4'
O O 0.0106 0.0060 'International Tables Vol C Tables 4.2.6.8 and 6.1.1.4'
Re Re -1.0185 7.2310 'International Tables Vol C Tables 4.2.6.8 and 6.1.1.4'
S S 0.1246 0.1234 'International Tables Vol C Tables 4.2.6.8 and 6.1.1.4'

loop_
_geom_angle_atom_site_label_1
_geom_angle_atom_site_label_2
_geom_angle_atom_site_label_3
_geom_angle
N5 C1 N1 117.6(6)
N5 C1 S1 117.3(5)
N1 C1 S1 125.0(5)
N1 C2 N2 125.0(6)
N1 C2 C21 115.5(6)
N2 C2 C21 119.5(5)
N3 C3 N4 119.5(6)
N3 C3 S2 121.3(5)
N4 C3 S2 119.0(5)
N6 C4 Re1 178.0(7)
C26 C21 C22 118.5(6)
C26 C21 C2 120.7(6)
C22 C21 C2 120.5(6)
C23 C22 C21 119.5(6)
C23 C22 H22 120.3
C21 C22 H22 120.3
C24 C23 C22 120.7(6)
C24 C23 H23 119.7
C22 C23 H23 119.7
C25 C24 C23 120.7(7)
C25 C24 H24 119.7
C23 C24 H24 119.7
C24 C25 C26 119.7(7)
C24 C25 H25 120.1
C26 C25 H25 120.1
C25 C26 C21 120.9(7)
C25 C26 H26 119.5
C21 C26 H26 119.5
C46 C41 N4 121.7(6)
C46 C41 C42 117.3(7)
N4 C41 C42 121.0(6)
C43 C42 C41 120.4(7)
C43 C42 H42 119.8
C41 C42 H42 119.8
C42 C43 C44 121.0(8)
C42 C43 H43 119.5
C44 C43 H43 119.5
C43 C44 C45 119.3(8)
C43 C44 H44 120.3
C45 C44 H44 120.3
C44 C45 C46 119.7(7)
C44 C45 H45 120.1
C46 C45 H45 120.1
C41 C46 C45 122.1(7)
C41 C46 H46 118.9
C45 C46 H46 118.9
N4 C47 H47A 109.5
N4 C47 H47B 109.5
H47A C47 H47B 109.5
N4 C47 H47C 109.5
H47A C47 H47C 109.5
H47B C47 H47C 109.5
N5 C51 C52 112.6(8)
N5 C51 H51A 109.1
C52 C51 H51A 109.1
N5 C51 H51B 109.1
C52 C51 H51B 109.1
H51A C51 H51B 107.8
C51 C52 H52A 109.5
C51 C52 H52B 109.5
H52A C52 H52B 109.5
C51 C52 H52C 109.5
H52A C52 H52C 109.5
H52B C52 H52C 109.5
N5 C53 C54 112.4(9)
N5 C53 H53A 109.1
C54 C53 H53A 109.1
N5 C53 H53B 109.1
C54 C53 H53B 109.1
H53A C53 H53B 107.9
C53 C54 H54A 109.5
C53 C54 H54B 109.5
H54A C54 H54B 109.5
C53 C54 H54C 109.5
H54A C54 H54C 109.5
H54B C54 H54C 109.5
C2 N1 C1 127.6(6)
C2 N2 N3 113.3(5)
C2 N2 Re1 120.7(4)
N3 N2 Re1 122.2(4)
C3 N3 N2 113.3(5)
C3 N4 C41 123.3(6)
C3 N4 C47 117.1(6)
C41 N4 C47 118.6(6)
C1 N5 C53 121.1(6)
C1 N5 C51 123.5(6)
C53 N5 C51 115.3(6)
O Re1 N2 107.9(2)
O Re1 C4 103.6(3)
N2 Re1 C4 148.2(3)
O Re1 S2 113.38(18)
N2 Re1 S2 80.22(15)
C4 Re1 S2 83.6(2)
O Re1 S1 112.15(18)
N2 Re1 S1 90.34(14)
C4 Re1 S1 81.6(2)
S2 Re1 S1 134.23(7)
C1 S1 Re1 108.0(2)
C3 S2 Re1 98.1(2)

loop_
_geom_bond_atom_site_label_1
_geom_bond_atom_site_label_2
_geom_bond_distance
C1 N5 1.325(7)
C1 N1 1.337(8)
C1 S1 1.751(7)
C2 N1 1.314(7)
C2 N2 1.352(8)
C2 C21 1.477(8)
C3 N3 1.298(8)
C3 N4 1.367(8)
C3 S2 1.765(7)
C4 N6 1.151(11)
C4 Re1 2.051(8)
C21 C26 1.393(9)
C21 C22 1.412(8)
C22 C23 1.379(9)
C22 H22 0.9300
C23 C24 1.377(11)
C23 H23 0.9300
C24 C25 1.369(11)
C24 H24 0.9300
C25 C26 1.381(10)
C25 H25 0.9300
C26 H26 0.9300
C41 C46 1.377(10)
C41 N4 1.392(9)
C41 C42 1.412(9)
C42 C43 1.373(12)
C42 H42 0.9300
C43 C44 1.376(12)
C43 H43 0.9300
C44 C45 1.381(12)
C44 H44 0.9300
C45 C46 1.381(11)
C45 H45 0.9300
C46 H46 0.9300
C47 N4 1.456(10)
C47 H47A 0.9600
C47 H47B 0.9600
C47 H47C 0.9600
C51 N5 1.470(9)
C51 C52 1.511(16)
C51 H51A 0.9700
C51 H51B 0.9700
C52 H52A 0.9600
C52 H52B 0.9600
C52 H52C 0.9600
C53 N5 1.461(9)
C53 C54 1.513(16)
C53 H53A 0.9700
C53 H53B 0.9700
C54 H54A 0.9600
C54 H54B 0.9600
C54 H54C 0.9600
N2 N3 1.411(7)
N2 Re1 2.023(5)
O Re1 1.686(5)
Re1 S2 2.2851(17)
Re1 S1 2.2954(16)
